data_7152314
loop_
_publ_author_name
'Coetzee, Jacorien'
'Eastham, Graham R.'
'Slawin, Alexandra M. Z.'
'Cole-Hamilton, David J'

_publ_section_title
;
 Phosphorus containing mixed anhydrides-their preparation, labile
 behaviour and potential routes to their stabilisation.
;
_journal_issue 18
_journal_name_full 'Organic &amp; biomolecular chemistry'
_journal_page_first 3677
_journal_page_last 3688
_journal_paper_doi 10.1039/c2ob07164a
_journal_volume 10
_journal_year 2012
_chemical_formula_moiety 'C32 H39 O4 P'
_chemical_formula_sum 'C32 H39 O4 P'
_chemical_formula_weight 518.60
_chemical_melting_point 438.1(10)
_chemical_name_common phenylacetyl-(5,5',6,6'-tetramethyl-3,3'-di-tert-butyl-1,1'-biphenyl-2,2'-diyl)phosphite
_chemical_name_systematic
'4,8-di-tert-butyl-1,2,10,11-tetramethyldibenzo[d,f][1,3,2]dioxaphosphepin-6-yl 2-phenylacetate'
_space_group_IT_number 14
_symmetry_cell_setting monoclinic
_symmetry_space_group_name_Hall '-P 2yn'
_symmetry_space_group_name_H-M 'P 1 21/n 1'
_atom_sites_solution_hydrogens geom
_atom_sites_solution_primary direct
_atom_sites_solution_secondary difmap
_audit_creation_method SHELXL-97
_cell_angle_alpha 90.00
_cell_angle_beta 98.366(17)
_cell_angle_gamma 90.00
_cell_formula_units_Z 4
_cell_length_a 10.820(7)
_cell_length_b 16.178(10)
_cell_length_c 15.982(10)
_cell_measurement_reflns_used 9258
_cell_measurement_temperature 93(2)
_cell_measurement_theta_max 28.9
_cell_measurement_theta_min 2.3
_cell_volume 2768(3)
_computing_cell_refinement 'CrystalClear (Rigaku Corp., 2004)'
_computing_data_collection 'CrystalClear (Rigaku Corp., 2004)'
_computing_data_reduction 'CrystalClear (Rigaku Corp., 2004)'
_computing_molecular_graphics 'Bruker SHELXTL'
_computing_publication_material 'Bruker SHELXTL'
_computing_structure_refinement 'SHELXL-97 (Sheldrick, 1997)'
_computing_structure_solution 'SHELXS-97 (Sheldrick, 1990)'
_diffrn_ambient_temperature 93(2)
_diffrn_measured_fraction_theta_full 0.989
_diffrn_measured_fraction_theta_max 0.989
_diffrn_measurement_device_type CCD
_diffrn_measurement_method '\w and \f scans'
_diffrn_radiation_monochromator confocal
_diffrn_radiation_source 'rotating anode'
_diffrn_radiation_type MoK\a
_diffrn_radiation_wavelength 0.71075
_diffrn_reflns_av_R_equivalents 0.2879
_diffrn_reflns_av_sigmaI/netI 0.3208
_diffrn_reflns_limit_h_max 10
_diffrn_reflns_limit_h_min -13
_diffrn_reflns_limit_k_max 16
_diffrn_reflns_limit_k_min -19
_diffrn_reflns_limit_l_max 19
_diffrn_reflns_limit_l_min -18
_diffrn_reflns_number 18083
_diffrn_reflns_theta_full 25.46
_diffrn_reflns_theta_max 25.46
_diffrn_reflns_theta_min 1.80
_exptl_absorpt_coefficient_mu 0.135
_exptl_absorpt_correction_T_max 0.9960
_exptl_absorpt_correction_T_min 0.9801
_exptl_absorpt_correction_type multi-scan
_exptl_absorpt_process_details 'Jacobson, R. (1998) Private communication'
_exptl_crystal_colour colourless
_exptl_crystal_density_diffrn 1.244
_exptl_crystal_density_method 'not measured'
_exptl_crystal_description prism
_exptl_crystal_F_000 1112
_exptl_crystal_size_max 0.15
_exptl_crystal_size_mid 0.15
_exptl_crystal_size_min 0.03
_refine_diff_density_max 1.189
_refine_diff_density_min -1.314
_refine_diff_density_rms 0.184
_refine_ls_abs_structure_details 'Flack H D (1983), Acta Cryst. A39, 876-881'
_refine_ls_extinction_method none
_refine_ls_goodness_of_fit_ref 1.002
_refine_ls_hydrogen_treatment constr
_refine_ls_matrix_type full
_refine_ls_number_parameters 344
_refine_ls_number_reflns 5075
_refine_ls_number_restraints 0
_refine_ls_restrained_S_all 1.002
_refine_ls_R_factor_all 0.2445
_refine_ls_R_factor_gt 0.1477
_refine_ls_shift/su_max 0.000
_refine_ls_shift/su_mean 0.000
_refine_ls_structure_factor_coef Fsqd
_refine_ls_weighting_details 'calc w=1/[\s^2^(Fo^2^)+(0.1809P)^2^+0.0000P] where P=(Fo^2^+2Fc^2^)/3'
_refine_ls_weighting_scheme calc
_refine_ls_wR_factor_gt 0.3207
_refine_ls_wR_factor_ref 0.3668
_reflns_number_gt 2310
_reflns_number_total 5075
_reflns_threshold_expression >2sigma(I)
_cod_data_source_file c2ob07164a.txt
_cod_data_source_block compound11
_cod_depositor_comments
;
The following automatic conversions were performed:

'_chemical_melting_point' value '164-166 deg C' was changed to
'438.1(10)' - it was converted from degrees Celsius(C) to Kelvins(K),
the average value was taken and precision was
estimated.

'_symmetry_cell_setting' value 'Monoclinic' changed to
'monoclinic' according to
/home/saulius/struct/CIF-dictionaries/cif_core.dic dictionary named
'cif_core.dic' version 2.4.1 from 2010-06-29.

Automatic conversion script
Id: cif_fix_values 1715 2011-07-08 13:25:40Z adriana 
;
_cod_original_sg_symbol_Hall -P2yn
_cod_original_sg_symbol_H-M P21/n
_cod_database_code 7152314

loop_
_symmetry_equiv_pos_as_xyz
'x, y, z'
'-x+1/2, y+1/2, -z+1/2'
'-x, -y, -z'
'x-1/2, -y-1/2, z-1/2'

loop_
_atom_site_label
_atom_site_type_symbol
_atom_site_fract_x
_atom_site_fract_y
_atom_site_fract_z
_atom_site_U_iso_or_equiv
_atom_site_adp_type
_atom_site_occupancy
_atom_site_symmetry_multiplicity
_atom_site_calc_flag
_atom_site_refinement_flags
P1 P 0.99349(16) 0.20536(10) 0.90511(10) 0.0304(5) Uani 1 1 d .
O3 O 1.0584(4) 0.2094(2) 1.0036(2) 0.0277(11) Uani 1 1 d .
O1 O 0.9830(4) 0.1017(2) 0.9061(3) 0.0324(12) Uani 1 1 d .
O4 O 0.8503(4) 0.2271(2) 0.9115(2) 0.0293(11) Uani 1 1 d .
O2 O 1.1796(5) 0.0932(3) 0.8808(4) 0.0562(16) Uani 1 1 d .
C18 C 0.6881(6) 0.1743(4) 1.1264(4) 0.0295(16) Uani 1 1 d .
C15 C 0.7915(6) 0.2085(4) 0.9821(4) 0.0279(16) Uani 1 1 d .
C16 C 0.6928(6) 0.1507(3) 0.9748(4) 0.0264(15) Uani 1 1 d .
C14 C 0.9379(6) 0.3137(3) 1.0599(4) 0.0256(15) Uani 1 1 d .
C11 C 1.1440(7) 0.4182(4) 1.0859(4) 0.0343(18) Uani 1 1 d .
H11 H 1.2140 0.4539 1.0979 0.041 Uiso 1 1 calc R
C3 C 1.0033(6) -0.0581(4) 0.7971(4) 0.0338(17) Uani 1 1 d .
C30 C 0.6751(7) 0.1291(4) 0.8107(4) 0.0419(19) Uani 1 1 d .
H30A H 0.6319 0.0951 0.7647 0.063 Uiso 1 1 calc R
H30B H 0.7656 0.1239 0.8119 0.063 Uiso 1 1 calc R
H30C H 0.6505 0.1870 0.8014 0.063 Uiso 1 1 calc R
C12 C 1.0279(6) 0.4468(4) 1.0982(3) 0.0286(16) Uani 1 1 d .
C25 C 1.0182(7) 0.5357(4) 1.1300(4) 0.0363(17) Uani 1 1 d .
H25A H 0.9536 0.5654 1.0924 0.054 Uiso 1 1 calc R
H25B H 1.0987 0.5637 1.1307 0.054 Uiso 1 1 calc R
H25C H 0.9962 0.5348 1.1874 0.054 Uiso 1 1 calc R
C10 C 1.1623(6) 0.3380(4) 1.0562(4) 0.0293(16) Uani 1 1 d .
C17 C 0.6450(6) 0.1382(4) 1.0490(4) 0.0305(16) Uani 1 1 d .
H17 H 0.5762 0.1014 1.0470 0.037 Uiso 1 1 calc R
C19 C 0.7858(6) 0.2318(3) 1.1314(4) 0.0292(16) Uani 1 1 d .
C4 C 1.0548(7) -0.0358(4) 0.7246(4) 0.0423(18) Uani 1 1 d .
H4 H 1.1279 -0.0026 0.7305 0.051 Uiso 1 1 calc R
C8 C 0.8979(6) -0.1094(4) 0.7846(5) 0.0383(18) Uani 1 1 d .
H8 H 0.8619 -0.1277 0.8321 0.046 Uiso 1 1 calc R
C2 C 1.0618(7) -0.0333(4) 0.8847(4) 0.0393(18) Uani 1 1 d .
H2A H 1.1424 -0.0625 0.8996 0.047 Uiso 1 1 calc R
H2B H 1.0064 -0.0498 0.9259 0.047 Uiso 1 1 calc R
C20 C 0.8356(6) 0.2498(3) 1.0579(4) 0.0267(15) Uani 1 1 d .
C13 C 0.9242(6) 0.3963(3) 1.0870(4) 0.0255(15) Uani 1 1 d .
C32 C 0.4969(6) 0.0999(4) 0.8853(4) 0.0415(19) Uani 1 1 d .
H32A H 0.4664 0.1570 0.8815 0.062 Uiso 1 1 calc R
H32B H 0.4699 0.0728 0.9344 0.062 Uiso 1 1 calc R
H32C H 0.4630 0.0699 0.8337 0.062 Uiso 1 1 calc R
C1 C 1.0838(7) 0.0592(4) 0.8901(4) 0.0358(18) Uani 1 1 d .
C29 C 0.6398(6) 0.0997(4) 0.8949(4) 0.0301(16) Uani 1 1 d .
C28 C 0.6323(6) 0.1526(4) 1.2046(4) 0.0364(17) Uani 1 1 d .
H28A H 0.5647 0.1124 1.1902 0.055 Uiso 1 1 calc R
H28B H 0.5989 0.2026 1.2277 0.055 Uiso 1 1 calc R
H28C H 0.6969 0.1286 1.2470 0.055 Uiso 1 1 calc R
C9 C 1.0538(6) 0.2903(3) 1.0405(4) 0.0276(16) Uani 1 1 d .
C7 C 0.8462(8) -0.1335(4) 0.7055(6) 0.053(2) Uani 1 1 d .
H7 H 0.7730 -0.1667 0.6988 0.063 Uiso 1 1 calc R
C26 C 0.7983(6) 0.4287(4) 1.1007(4) 0.0398(18) Uani 1 1 d .
H26A H 0.7991 0.4410 1.1608 0.060 Uiso 1 1 calc R
H26B H 0.7343 0.3869 1.0827 0.060 Uiso 1 1 calc R
H26C H 0.7794 0.4792 1.0674 0.060 Uiso 1 1 calc R
C27 C 0.8403(6) 0.2664(4) 1.2179(4) 0.0369(17) Uani 1 1 d .
H27A H 0.9148 0.2992 1.2125 0.055 Uiso 1 1 calc R
H27B H 0.8629 0.2207 1.2574 0.055 Uiso 1 1 calc R
H27C H 0.7780 0.3015 1.2393 0.055 Uiso 1 1 calc R
C21 C 1.2909(6) 0.3072(4) 1.0420(4) 0.0321(16) Uani 1 1 d .
C24 C 1.3235(7) 0.2239(4) 1.0881(5) 0.046(2) Uani 1 1 d .
H24A H 1.3158 0.2299 1.1482 0.070 Uiso 1 1 calc R
H24B H 1.4093 0.2082 1.0824 0.070 Uiso 1 1 calc R
H24C H 1.2658 0.1810 1.0629 0.070 Uiso 1 1 calc R
C22 C 1.3928(7) 0.3675(4) 1.0773(4) 0.0406(18) Uani 1 1 d .
H22A H 1.3779 0.4210 1.0489 0.061 Uiso 1 1 calc R
H22B H 1.4742 0.3459 1.0677 0.061 Uiso 1 1 calc R
H22C H 1.3922 0.3745 1.1381 0.061 Uiso 1 1 calc R
C31 C 0.6872(7) 0.0099(4) 0.9115(4) 0.0428(19) Uani 1 1 d .
H31A H 0.6576 -0.0245 0.8622 0.064 Uiso 1 1 calc R
H31B H 0.6552 -0.0122 0.9613 0.064 Uiso 1 1 calc R
H31C H 0.7787 0.0096 0.9215 0.064 Uiso 1 1 calc R
C5 C 1.0021(9) -0.0608(5) 0.6461(5) 0.055(2) Uani 1 1 d .
H5 H 1.0378 -0.0435 0.5981 0.066 Uiso 1 1 calc R
C23 C 1.2951(7) 0.2963(4) 0.9478(4) 0.0408(18) Uani 1 1 d .
H23A H 1.2377 0.2521 0.9256 0.061 Uiso 1 1 calc R
H23B H 1.3802 0.2818 0.9390 0.061 Uiso 1 1 calc R
H23C H 1.2702 0.3480 0.9181 0.061 Uiso 1 1 calc R
C6 C 0.8978(10) -0.1108(5) 0.6353(6) 0.063(3) Uani 1 1 d .
H6 H 0.8624 -0.1292 0.5805 0.076 Uiso 1 1 calc R

loop_
_atom_site_aniso_label
_atom_site_aniso_U_11
_atom_site_aniso_U_22
_atom_site_aniso_U_33
_atom_site_aniso_U_23
_atom_site_aniso_U_13
_atom_site_aniso_U_12
P1 0.0273(12) 0.0225(9) 0.0437(11) -0.0017(7) 0.0127(7) -0.0001(7)
O3 0.024(3) 0.013(2) 0.048(3) -0.0017(16) 0.0139(19) 0.0017(18)
O1 0.027(3) 0.015(2) 0.058(3) -0.0025(18) 0.013(2) 0.002(2)
O4 0.025(3) 0.028(2) 0.036(2) -0.0002(17) 0.0091(18) -0.003(2)
O2 0.030(4) 0.039(3) 0.103(4) -0.018(3) 0.019(3) 0.001(3)
C18 0.021(4) 0.029(3) 0.040(4) 0.007(3) 0.011(3) 0.000(3)
C15 0.028(4) 0.028(3) 0.029(3) 0.000(2) 0.009(3) 0.010(3)
C16 0.019(4) 0.021(3) 0.041(4) -0.003(2) 0.008(3) 0.001(3)
C14 0.021(4) 0.018(3) 0.039(3) -0.004(2) 0.006(3) -0.003(3)
C11 0.038(5) 0.025(3) 0.040(4) -0.001(3) 0.005(3) -0.010(3)
C3 0.029(4) 0.024(3) 0.048(4) -0.003(3) 0.006(3) 0.014(3)
C30 0.036(5) 0.047(4) 0.043(4) -0.011(3) 0.008(3) -0.012(4)
C12 0.031(5) 0.026(3) 0.031(3) -0.003(2) 0.010(3) 0.006(3)
C25 0.034(4) 0.022(3) 0.053(4) -0.008(3) 0.009(3) -0.002(3)
C10 0.026(4) 0.026(3) 0.037(4) -0.005(2) 0.006(3) -0.004(3)
C17 0.024(4) 0.029(3) 0.041(4) 0.002(3) 0.012(3) -0.003(3)
C19 0.033(4) 0.020(3) 0.035(3) -0.005(2) 0.006(3) 0.007(3)
C4 0.040(5) 0.030(4) 0.060(5) -0.002(3) 0.018(3) 0.010(3)
C8 0.023(4) 0.023(3) 0.072(5) -0.002(3) 0.016(3) 0.006(3)
C2 0.040(5) 0.023(3) 0.057(4) 0.000(3) 0.015(3) 0.005(3)
C20 0.019(4) 0.021(3) 0.040(3) -0.002(3) 0.004(3) 0.001(3)
C13 0.023(4) 0.019(3) 0.036(3) -0.001(2) 0.009(3) 0.005(3)
C32 0.032(5) 0.037(4) 0.055(4) -0.004(3) 0.002(3) -0.005(3)
C1 0.021(5) 0.024(3) 0.061(4) -0.005(3) 0.002(3) 0.004(4)
C29 0.029(4) 0.025(3) 0.037(3) -0.001(3) 0.007(3) 0.004(3)
C28 0.027(4) 0.039(4) 0.045(4) -0.002(3) 0.011(3) 0.003(3)
C9 0.024(4) 0.018(3) 0.040(4) -0.003(2) 0.005(3) 0.001(3)
C7 0.040(5) 0.034(4) 0.080(6) -0.016(4) -0.006(5) 0.000(4)
C26 0.038(5) 0.033(4) 0.050(4) -0.004(3) 0.009(3) -0.004(3)
C27 0.033(5) 0.033(3) 0.046(4) 0.002(3) 0.011(3) -0.006(3)
C21 0.025(4) 0.019(3) 0.053(4) 0.002(3) 0.009(3) -0.007(3)
C24 0.027(5) 0.035(4) 0.077(5) 0.011(3) 0.007(4) 0.005(3)
C22 0.029(5) 0.039(4) 0.057(4) -0.003(3) 0.016(3) -0.002(3)
C31 0.039(5) 0.025(3) 0.064(5) -0.006(3) 0.005(3) 0.006(3)
C5 0.076(7) 0.045(4) 0.049(5) 0.003(4) 0.024(4) 0.037(5)
C23 0.035(5) 0.027(4) 0.065(5) -0.005(3) 0.022(3) -0.002(3)
C6 0.073(7) 0.051(5) 0.060(6) -0.021(4) -0.009(5) 0.025(5)

loop_
_atom_type_symbol
_atom_type_description
_atom_type_scat_dispersion_real
_atom_type_scat_dispersion_imag
_atom_type_scat_source
C C 0.0033 0.0016 'International Tables Vol C Tables 4.2.6.8 and 6.1.1.4'
H H 0.0000 0.0000 'International Tables Vol C Tables 4.2.6.8 and 6.1.1.4'
O O 0.0106 0.0060 'International Tables Vol C Tables 4.2.6.8 and 6.1.1.4'
P P 0.1023 0.0942 'International Tables Vol C Tables 4.2.6.8 and 6.1.1.4'

loop_
_geom_angle_atom_site_label_1
_geom_angle_atom_site_label_2
_geom_angle_atom_site_label_3
_geom_angle
O4 P1 O3 102.4(2)
O4 P1 O1 98.7(2)
O3 P1 O1 92.92(19)
C9 O3 P1 113.3(3)
C1 O1 P1 116.8(4)
C15 O4 P1 123.8(3)
C17 C18 C19 119.0(6)
C17 C18 C28 121.2(6)
C19 C18 C28 119.7(5)
C20 C15 O4 117.0(6)
C20 C15 C16 123.0(6)
O4 C15 C16 120.0(5)
C17 C16 C15 113.7(5)
C17 C16 C29 119.2(6)
C15 C16 C29 127.1(6)
C9 C14 C13 117.6(6)
C9 C14 C20 119.5(5)
C13 C14 C20 122.8(6)
C12 C11 C10 122.2(6)
C12 C11 H11 118.9
C10 C11 H11 118.9
C8 C3 C4 116.5(6)
C8 C3 C2 121.0(7)
C4 C3 C2 122.4(7)
C29 C30 H30A 109.5
C29 C30 H30B 109.5
H30A C30 H30B 109.5
C29 C30 H30C 109.5
H30A C30 H30C 109.5
H30B C30 H30C 109.5
C13 C12 C11 121.6(6)
C13 C12 C25 120.3(6)
C11 C12 C25 118.0(6)
C12 C25 H25A 109.5
C12 C25 H25B 109.5
H25A C25 H25B 109.5
C12 C25 H25C 109.5
H25A C25 H25C 109.5
H25B C25 H25C 109.5
C9 C10 C11 114.5(6)
C9 C10 C21 123.7(5)
C11 C10 C21 121.8(6)
C16 C17 C18 125.9(6)
C16 C17 H17 117.1
C18 C17 H17 117.1
C20 C19 C18 118.0(5)
C20 C19 C27 122.8(6)
C18 C19 C27 118.9(6)
C5 C4 C3 121.5(7)
C5 C4 H4 119.3
C3 C4 H4 119.3
C7 C8 C3 121.2(8)
C7 C8 H8 119.4
C3 C8 H8 119.4
C3 C2 C1 110.9(5)
C3 C2 H2A 109.5
C1 C2 H2A 109.5
C3 C2 H2B 109.5
C1 C2 H2B 109.5
H2A C2 H2B 108.0
C19 C20 C15 120.3(6)
C19 C20 C14 119.8(5)
C15 C20 C14 119.9(6)
C12 C13 C14 118.5(6)
C12 C13 C26 120.8(5)
C14 C13 C26 120.6(6)
C29 C32 H32A 109.5
C29 C32 H32B 109.5
H32A C32 H32B 109.5
C29 C32 H32C 109.5
H32A C32 H32C 109.5
H32B C32 H32C 109.5
O2 C1 O1 121.8(6)
O2 C1 C2 125.2(7)
O1 C1 C2 113.0(7)
C30 C29 C32 106.8(5)
C30 C29 C31 108.8(6)
C32 C29 C31 108.8(5)
C30 C29 C16 116.6(5)
C32 C29 C16 109.1(6)
C31 C29 C16 106.4(4)
C18 C28 H28A 109.5
C18 C28 H28B 109.5
H28A C28 H28B 109.5
C18 C28 H28C 109.5
H28A C28 H28C 109.5
H28B C28 H28C 109.5
C14 C9 C10 125.0(5)
C14 C9 O3 115.2(5)
C10 C9 O3 119.8(6)
C8 C7 C6 121.4(8)
C8 C7 H7 119.3
C6 C7 H7 119.3
C13 C26 H26A 109.5
C13 C26 H26B 109.5
H26A C26 H26B 109.5
C13 C26 H26C 109.5
H26A C26 H26C 109.5
H26B C26 H26C 109.5
C19 C27 H27A 109.5
C19 C27 H27B 109.5
H27A C27 H27B 109.5
C19 C27 H27C 109.5
H27A C27 H27C 109.5
H27B C27 H27C 109.5
C22 C21 C23 108.5(6)
C22 C21 C10 111.3(5)
C23 C21 C10 110.1(5)
C22 C21 C24 106.2(5)
C23 C21 C24 109.3(6)
C10 C21 C24 111.2(6)
C21 C24 H24A 109.5
C21 C24 H24B 109.5
H24A C24 H24B 109.5
C21 C24 H24C 109.5
H24A C24 H24C 109.5
H24B C24 H24C 109.5
C21 C22 H22A 109.5
C21 C22 H22B 109.5
H22A C22 H22B 109.5
C21 C22 H22C 109.5
H22A C22 H22C 109.5
H22B C22 H22C 109.5
C29 C31 H31A 109.5
C29 C31 H31B 109.5
H31A C31 H31B 109.5
C29 C31 H31C 109.5
H31A C31 H31C 109.5
H31B C31 H31C 109.5
C4 C5 C6 120.9(8)
C4 C5 H5 119.5
C6 C5 H5 119.5
C21 C23 H23A 109.5
C21 C23 H23B 109.5
H23A C23 H23B 109.5
C21 C23 H23C 109.5
H23A C23 H23C 109.5
H23B C23 H23C 109.5
C7 C6 C5 118.4(7)
C7 C6 H6 120.8
C5 C6 H6 120.8

loop_
_geom_bond_atom_site_label_1
_geom_bond_atom_site_label_2
_geom_bond_distance
P1 O4 1.607(5)
P1 O3 1.629(4)
P1 O1 1.682(4)
O3 C9 1.441(7)
O1 C1 1.345(9)
O4 C15 1.406(8)
O2 C1 1.203(9)
C18 C17 1.385(8)
C18 C19 1.403(9)
C18 C28 1.508(9)
C15 C20 1.404(8)
C15 C16 1.411(9)
C16 C17 1.377(9)
C16 C29 1.558(8)
C14 C9 1.387(9)
C14 C13 1.419(8)
C14 C20 1.512(9)
C11 C12 1.380(10)
C11 C10 1.404(9)
C11 H11 0.9500
C3 C8 1.401(10)
C3 C4 1.404(10)
C3 C2 1.504(8)
C30 C29 1.528(10)
C30 H30A 0.9800
C30 H30B 0.9800
C30 H30C 0.9800
C12 C13 1.378(9)
C12 C25 1.535(8)
C25 H25A 0.9800
C25 H25B 0.9800
C25 H25C 0.9800
C10 C9 1.397(9)
C10 C21 1.526(10)
C17 H17 0.9500
C19 C20 1.392(10)
C19 C27 1.527(7)
C4 C5 1.362(9)
C4 H4 0.9500
C8 C7 1.363(9)
C8 H8 0.9500
C2 C1 1.515(8)
C2 H2A 0.9900
C2 H2B 0.9900
C13 C26 1.505(10)
C32 C29 1.531(10)
C32 H32A 0.9800
C32 H32B 0.9800
C32 H32C 0.9800
C29 C31 1.551(8)
C28 H28A 0.9800
C28 H28B 0.9800
C28 H28C 0.9800
C7 C6 1.374(13)
C7 H7 0.9500
C26 H26A 0.9800
C26 H26B 0.9800
C26 H26C 0.9800
C27 H27A 0.9800
C27 H27B 0.9800
C27 H27C 0.9800
C21 C22 1.518(8)
C21 C23 1.523(9)
C21 C24 1.553(8)
C24 H24A 0.9800
C24 H24B 0.9800
C24 H24C 0.9800
C22 H22A 0.9800
C22 H22B 0.9800
C22 H22C 0.9800
C31 H31A 0.9800
C31 H31B 0.9800
C31 H31C 0.9800
C5 C6 1.380(13)
C5 H5 0.9500
C23 H23A 0.9800
C23 H23B 0.9800
C23 H23C 0.9800
C6 H6 0.9500

loop_
_geom_torsion_atom_site_label_1
_geom_torsion_atom_site_label_2
_geom_torsion_atom_site_label_3
_geom_torsion_atom_site_label_4
_geom_torsion
O4 P1 O3 C9 -63.4(5)
O1 P1 O3 C9 -162.9(4)
O4 P1 O1 C1 171.3(4)
O3 P1 O1 C1 -85.7(4)
O3 P1 O4 C15 -29.8(5)
O1 P1 O4 C15 65.2(4)
P1 O4 C15 C20 65.8(6)
P1 O4 C15 C16 -114.3(5)
C20 C15 C16 C17 -0.6(8)
O4 C15 C16 C17 179.5(5)
C20 C15 C16 C29 -177.9(5)
O4 C15 C16 C29 2.2(9)
C10 C11 C12 C13 4.1(9)
C10 C11 C12 C25 -179.4(6)
C12 C11 C10 C9 0.0(9)
C12 C11 C10 C21 179.4(6)
C15 C16 C17 C18 -2.3(9)
C29 C16 C17 C18 175.2(5)
C19 C18 C17 C16 2.8(10)
C28 C18 C17 C16 -176.9(6)
C17 C18 C19 C20 -0.3(9)
C28 C18 C19 C20 179.5(5)
C17 C18 C19 C27 -175.2(6)
C28 C18 C19 C27 4.6(9)
C8 C3 C4 C5 2.1(9)
C2 C3 C4 C5 178.2(6)
C4 C3 C8 C7 -2.3(9)
C2 C3 C8 C7 -178.5(6)
C8 C3 C2 C1 -131.1(7)
C4 C3 C2 C1 52.9(8)
C18 C19 C20 C15 -2.5(9)
C27 C19 C20 C15 172.2(5)
C18 C19 C20 C14 177.8(5)
C27 C19 C20 C14 -7.5(9)
O4 C15 C20 C19 -177.1(5)
C16 C15 C20 C19 3.0(9)
O4 C15 C20 C14 2.6(8)
C16 C15 C20 C14 -177.3(5)
C9 C14 C20 C19 118.5(7)
C13 C14 C20 C19 -56.7(8)
C9 C14 C20 C15 -61.2(7)
C13 C14 C20 C15 123.6(6)
C11 C12 C13 C14 -1.8(8)
C25 C12 C13 C14 -178.1(5)
C11 C12 C13 C26 -179.9(6)
C25 C12 C13 C26 3.7(8)
C9 C14 C13 C12 -4.4(8)
C20 C14 C13 C12 170.9(5)
C9 C14 C13 C26 173.7(6)
C20 C14 C13 C26 -11.0(8)
P1 O1 C1 O2 4.6(8)
P1 O1 C1 C2 -175.0(4)
C3 C2 C1 O2 -94.2(8)
C3 C2 C1 O1 85.4(7)
C17 C16 C29 C30 167.0(6)
C15 C16 C29 C30 -15.8(9)
C17 C16 C29 C32 45.9(7)
C15 C16 C29 C32 -136.9(6)
C17 C16 C29 C31 -71.4(7)
C15 C16 C29 C31 105.8(7)
C13 C14 C9 C10 9.0(9)
C20 C14 C9 C10 -166.4(5)
C13 C14 C9 O3 -172.7(5)
C20 C14 C9 O3 11.8(8)
C11 C10 C9 C14 -6.7(9)
C21 C10 C9 C14 173.9(6)
C11 C10 C9 O3 175.1(5)
C21 C10 C9 O3 -4.3(9)
P1 O3 C9 C14 74.7(6)
P1 O3 C9 C10 -106.9(5)
C3 C8 C7 C6 2.3(10)
C9 C10 C21 C22 -171.1(6)
C11 C10 C21 C22 9.5(8)
C9 C10 C21 C23 68.4(7)
C11 C10 C21 C23 -111.0(6)
C9 C10 C21 C24 -52.9(8)
C11 C10 C21 C24 127.7(6)
C3 C4 C5 C6 -1.7(10)
C8 C7 C6 C5 -1.7(11)
C4 C5 C6 C7 1.5(11)
